data_1529571
loop_
_publ_author_name
'Aurivillius, B.'

_publ_section_title
;
 A case of mimetic twinning the crystal structure of Pb2 O F X (X = Cl, Br
 and I)
;
_journal_name_full 'Chemica Scripta'
_journal_page_first 208
_journal_page_last 210
_journal_volume 11
_journal_year 1977
_chemical_formula_sum 'Cl F O Pb2'
_chemical_name_systematic 'Pb2 O F Cl'
_space_group_IT_number 67
_symmetry_space_group_name_Hall '-A 2 2b'
_symmetry_space_group_name_H-M 'A c m m'
_cell_angle_alpha 90
_cell_angle_beta 90
_cell_angle_gamma 90
_cell_formula_units_Z 4
_cell_length_a 5.7521
_cell_length_b 5.7269
_cell_length_c 12.541
_cell_volume 413.122
_citation_journal_id_ASTM CSRPB9
_cod_data_source_file Aurivillius_CSRPB9_1977_240.cif
_cod_data_source_block Cl1F1O1Pb2
_cod_original_cell_volume 413.1219
_cod_original_sg_symbol_Hall '-C 2a 2 (z,y,-x)'
_cod_original_formula_sum 'Cl1 F1 O1 Pb2'
_cod_database_code 1529571

loop_
_symmetry_equiv_pos_as_xyz
x,y,z
x,-y,-z+1/2
-x,-y,z
-x,y,-z+1/2
-x,-y,-z
-x,y,z-1/2
x,y,-z
x,-y,z-1/2
x,y+1/2,z+1/2
x,-y+1/2,-z+1
-x,-y+1/2,z+1/2
-x,y+1/2,-z+1
-x,-y+1/2,-z+1/2
-x,y+1/2,z
x,y+1/2,-z+1/2
x,-y+1/2,z

loop_
_atom_site_label
_atom_site_type_symbol
_atom_site_fract_x
_atom_site_fract_y
_atom_site_fract_z
_atom_site_occupancy
_atom_site_U_iso_or_equiv
F1 F-1 0.5 0 0.25 1 0.0
O1 O-2 0 0 0.25 1 0.0
Cl1 Cl-1 0.2227 0.25 0.5 1 0.0
Pb1 Pb+2 0.22046 0.25 0.14651 1 0.0
